data_7707036
loop_
_publ_author_name
'Zechovsk\'y, Jan'
'Mr\'ozek, Ond\<rej'
'Samsonov, Maksim'
'Jambor, Roman'
'R\%u\<Zi\<cka, Ale\<s'
'Dost\'al, Libor'

_publ_section_title
;
 Coordination capabilities of bis-(2-pyridyl)amides in the field of
 divalent germanium, tin and lead compounds.
;
_journal_issue 18
_journal_name_full 'Dalton transactions (Cambridge, England : 2003)'
_journal_page_first 6321
_journal_page_last 6332
_journal_paper_doi 10.1039/d1dt00717c
_journal_volume 50
_journal_year 2021
_chemical_formula_sum 'C24 H24 Ge N6'
_chemical_formula_weight 469.08
_space_group_crystal_system triclinic
_space_group_IT_number 2
_space_group_name_Hall '-P 1'
_space_group_name_H-M_alt 'P -1'
_atom_sites_solution_hydrogens geom
_audit_creation_method SHELXL-2014/7
_audit_update_record
;
2020-09-21 deposited with the CCDC.	2021-03-29 downloaded from the CCDC.
;
_cell_angle_alpha 111.554(2)
_cell_angle_beta 96.379(2)
_cell_angle_gamma 110.358(2)
_cell_formula_units_Z 2
_cell_length_a 8.8339(5)
_cell_length_b 12.1659(6)
_cell_length_c 12.3964(6)
_cell_measurement_reflns_used 36087
_cell_measurement_temperature 150(2)
_cell_measurement_theta_max 27.5
_cell_measurement_theta_min 1
_cell_volume 1117.25(10)
_computing_cell_refinement 'APEX3 v2016.9-0 (Bruker AXS)'
_computing_data_collection 'Bruker Instrument Service vV6.2.3'
_computing_data_reduction 'SAINT V8.37A (Bruker AXS Inc., 2015)'
_computing_molecular_graphics 'SHELXL-2017/1 (Sheldrick, 2017)'
_computing_publication_material 'Bruker SHELXTL'
_computing_structure_refinement 'SHELXL-2017/1 (Sheldrick, 2017)'
_computing_structure_solution 'XT, VERSION 2014/5'
_diffrn_ambient_temperature 150(2)
_diffrn_detector_area_resol_mean 10.4167
_diffrn_measured_fraction_theta_full 0.997
_diffrn_measured_fraction_theta_max 0.997
_diffrn_measurement_device_type 'Bruker D8 - Venture'
_diffrn_measurement_method '\f and \w scans to fill the Ewald sphere'
_diffrn_radiation_type MoK\a
_diffrn_radiation_wavelength 0.71073
_diffrn_reflns_av_R_equivalents 0.0414
_diffrn_reflns_av_unetI/netI 0.0235
_diffrn_reflns_Laue_measured_fraction_full 0.997
_diffrn_reflns_Laue_measured_fraction_max 0.997
_diffrn_reflns_limit_h_max 11
_diffrn_reflns_limit_h_min -11
_diffrn_reflns_limit_k_max 15
_diffrn_reflns_limit_k_min -15
_diffrn_reflns_limit_l_max 16
_diffrn_reflns_limit_l_min -16
_diffrn_reflns_number 36087
_diffrn_reflns_point_group_measured_fraction_full 0.997
_diffrn_reflns_point_group_measured_fraction_max 0.997
_diffrn_reflns_theta_full 25.242
_diffrn_reflns_theta_max 27.574
_diffrn_reflns_theta_min 2.492
_diffrn_source 'sealed X-ray tube'
_exptl_absorpt_coefficient_mu 1.394
_exptl_absorpt_correction_T_max 0.7456
_exptl_absorpt_correction_T_min 0.4381
_exptl_absorpt_correction_type multi-scan
_exptl_absorpt_process_details
;
SADABS-2016/2 - Bruker AXS area detector
scaling and absorption correction
;
_exptl_crystal_colour yellow
_exptl_crystal_density_diffrn 1.394
_exptl_crystal_description block
_exptl_crystal_F_000 484
_exptl_crystal_size_max 0.591
_exptl_crystal_size_mid 0.575
_exptl_crystal_size_min 0.228
_refine_diff_density_max 0.272
_refine_diff_density_min -0.459
_refine_diff_density_rms 0.052
_refine_ls_extinction_method none
_refine_ls_goodness_of_fit_ref 1.035
_refine_ls_hydrogen_treatment constr
_refine_ls_matrix_type full
_refine_ls_number_parameters 284
_refine_ls_number_reflns 5147
_refine_ls_number_restraints 252
_refine_ls_restrained_S_all 1.015
_refine_ls_R_factor_all 0.0302
_refine_ls_R_factor_gt 0.0258
_refine_ls_shift/su_max 0.001
_refine_ls_shift/su_mean 0.000
_refine_ls_structure_factor_coef Fsqd
_refine_ls_weighting_details 'w=1/[\s^2^(Fo^2^)+(0.0298P)^2^+0.6353P] where P=(Fo^2^+2Fc^2^)/3'
_refine_ls_weighting_scheme calc
_refine_ls_wR_factor_gt 0.0644
_refine_ls_wR_factor_ref 0.0666
_reflns_Friedel_coverage 0.000
_reflns_number_gt 4703
_reflns_number_total 5147
_reflns_threshold_expression 'I > 2\s(I)'
_cod_data_source_file d1dt00717c4.cif
_cod_data_source_block ld190507Ge1
_cod_depositor_comments 'Adding full bibliography for 7707027--7707037.cif.'
_cod_database_code 7707036
_shelx_shelxl_version_number 2014/7
_shelx_space_group_comment
;
The symmetry employed for this shelxl refinement is uniquely defined
by the following loop, which should always be used as a source of
symmetry information in preference to the above space-group names.
They are only intended as comments.
;
_exptl_absorpt_special_details
;
The ratio of minimum to maximum
apparent transmission was 0.588
;

loop_
_space_group_symop_operation_xyz
'x, y, z'
'-x, -y, -z'

loop_
_atom_site_label
_atom_site_type_symbol
_atom_site_fract_x
_atom_site_fract_y
_atom_site_fract_z
_atom_site_U_iso_or_equiv
_atom_site_adp_type
_atom_site_occupancy
_atom_site_site_symmetry_order
_atom_site_calc_flag
_atom_site_refinement_flags_posn
_atom_site_refinement_flags_adp
_atom_site_refinement_flags_occupancy
_atom_site_disorder_assembly
_atom_site_disorder_group
Ge1 Ge 0.24340(2) 0.12874(2) 0.44229(2) 0.02156(6) Uani 1 1 d . U . . .
N1 N 0.40872(16) 0.15847(13) 0.58784(12) 0.0214(3) Uani 1 1 d . U . . .
C1 C 0.53978(18) 0.17003(14) 0.53784(14) 0.0198(3) Uani 1 1 d . U . . .
N2 N 0.48881(16) 0.17404(12) 0.43222(12) 0.0207(3) Uani 1 1 d . U . . .
C2 C 0.5872(2) 0.18437(16) 0.35810(14) 0.0244(3) Uani 1 1 d . U . . .
C3 C 0.7464(2) 0.19106(16) 0.38936(16) 0.0277(3) Uani 1 1 d . U . . .
H3 H 0.8186 0.2002 0.3388 0.033 Uiso 1 1 calc R U . . .
N3 N 0.53567(17) 0.16254(14) 0.76648(12) 0.0254(3) Uani 1 1 d . U . . .
C4 C 0.7996(2) 0.18426(16) 0.49563(16) 0.0277(3) Uani 1 1 d . U . . .
H4 H 0.9079 0.1866 0.5160 0.033 Uiso 1 1 calc R U . . .
N4 N 0.26806(17) 0.30709(13) 0.51507(12) 0.0224(3) Uani 1 1 d . U . . .
C5 C 0.69895(19) 0.17417(15) 0.57220(15) 0.0242(3) Uani 1 1 d . U . . .
H5 H 0.7360 0.1702 0.6451 0.029 Uiso 1 1 calc R U . . .
N5 N 0.18786(17) 0.36242(14) 0.69434(12) 0.0268(3) Uani 1 1 d . U . . .
C6 C 0.5179(3) 0.1905(2) 0.24594(17) 0.0370(4) Uani 1 1 d . U . . .
H6A H 0.6057 0.2086 0.2049 0.055 Uiso 1 1 calc R U . . .
H6B H 0.4791 0.2601 0.2670 0.055 Uiso 1 1 calc R U . . .
H6C H 0.4235 0.1070 0.1924 0.055 Uiso 1 1 calc R U . . .
N6 N 0.17125(16) 0.25485(12) 0.31841(11) 0.0203(3) Uani 1 1 d . U . . .
C7 C 0.39799(19) 0.14579(14) 0.69271(14) 0.0213(3) Uani 1 1 d . U . . .
C8 C 0.5206(2) 0.14875(18) 0.86829(16) 0.0310(4) Uani 1 1 d . U . . .
C9 C 0.3715(2) 0.1179(2) 0.89878(16) 0.0356(4) Uani 1 1 d . U . . .
H9 H 0.3654 0.1081 0.9710 0.043 Uiso 1 1 calc R U . . .
C10 C 0.2293(2) 0.10127(19) 0.82189(17) 0.0328(4) Uani 1 1 d . U . . .
H10 H 0.1248 0.0802 0.8411 0.039 Uiso 1 1 calc R U . . .
C11 C 0.2420(2) 0.11566(16) 0.71837(15) 0.0259(3) Uani 1 1 d . U . . .
H11 H 0.1470 0.1054 0.6649 0.031 Uiso 1 1 calc R U . . .
C12 C 0.6807(3) 0.1717(2) 0.94760(19) 0.0463(5) Uani 1 1 d . U . . .
H12A H 0.7420 0.1309 0.8976 0.069 Uiso 1 1 calc R U . . .
H12B H 0.6542 0.1336 1.0041 0.069 Uiso 1 1 calc R U . . .
H12C H 0.7501 0.2656 0.9928 0.069 Uiso 1 1 calc R U . . .
C13 C 0.31051(19) 0.38427(15) 0.64113(14) 0.0209(3) Uani 1 1 d . U . . .
C14 C 0.2257(2) 0.42872(18) 0.81468(16) 0.0305(4) Uani 1 1 d . U . . .
C15 C 0.3859(3) 0.51920(18) 0.88379(16) 0.0351(4) Uani 1 1 d . U . . .
H15 H 0.4089 0.5659 0.9686 0.042 Uiso 1 1 calc R U . . .
C16 C 0.5121(3) 0.5406(2) 0.82754(18) 0.0432(5) Uani 1 1 d . U . . .
H16 H 0.6237 0.6017 0.8734 0.052 Uiso 1 1 calc R U . . .
C17 C 0.4750(2) 0.47217(19) 0.70352(17) 0.0348(4) Uani 1 1 d . U . . .
H17 H 0.5598 0.4852 0.6627 0.042 Uiso 1 1 calc R U . . .
C18 C 0.0834(3) 0.3954(3) 0.8701(2) 0.0552(6) Uani 1 1 d . U . . .
H18A H -0.0105 0.4054 0.8311 0.083 Uiso 1 1 calc R U . . .
H18B H 0.1211 0.4540 0.9565 0.083 Uiso 1 1 calc R U . . .
H18C H 0.0469 0.3051 0.8589 0.083 Uiso 1 1 calc R U . . .
C19 C 0.20413(18) 0.34136(15) 0.43371(13) 0.0193(3) Uani 1 1 d . U . . .
C20 C 0.10107(19) 0.27340(15) 0.22887(14) 0.0221(3) Uani 1 1 d . U . . .
C21 C 0.0653(2) 0.38052(16) 0.25026(15) 0.0266(3) Uani 1 1 d . U . . .
H21 H 0.0154 0.3916 0.1853 0.032 Uiso 1 1 calc R U . . .
C22 C 0.1039(2) 0.47144(16) 0.36892(16) 0.0268(3) Uani 1 1 d . U . . .
H22 H 0.0824 0.5465 0.3855 0.032 Uiso 1 1 calc R U . . .
C23 C 0.1729(2) 0.45317(15) 0.46220(14) 0.0236(3) Uani 1 1 d . U . . .
H23 H 0.1989 0.5142 0.5436 0.028 Uiso 1 1 calc R U . . .
C24 C 0.0634(2) 0.17066(18) 0.10331(15) 0.0315(4) Uani 1 1 d . U . . .
H24A H 0.0566 0.2074 0.0456 0.047 Uiso 1 1 calc R U . . .
H24B H -0.0440 0.0971 0.0844 0.047 Uiso 1 1 calc R U . . .
H24C H 0.1529 0.1405 0.0982 0.047 Uiso 1 1 calc R U . . .

loop_
_atom_site_aniso_label
_atom_site_aniso_U_11
_atom_site_aniso_U_22
_atom_site_aniso_U_33
_atom_site_aniso_U_23
_atom_site_aniso_U_13
_atom_site_aniso_U_12
Ge1 0.01709(8) 0.02315(9) 0.02353(9) 0.00922(7) 0.00288(6) 0.00929(6)
N1 0.0180(6) 0.0256(7) 0.0246(6) 0.0134(5) 0.0059(5) 0.0106(5)
C1 0.0188(7) 0.0164(7) 0.0235(7) 0.0079(6) 0.0053(6) 0.0077(5)
N2 0.0202(6) 0.0224(6) 0.0216(6) 0.0088(5) 0.0064(5) 0.0119(5)
C2 0.0276(8) 0.0240(8) 0.0242(8) 0.0091(6) 0.0114(6) 0.0140(6)
C3 0.0239(8) 0.0266(8) 0.0330(9) 0.0100(7) 0.0149(7) 0.0122(6)
N3 0.0225(6) 0.0297(7) 0.0248(7) 0.0131(6) 0.0038(5) 0.0113(6)
C4 0.0177(7) 0.0255(8) 0.0367(9) 0.0090(7) 0.0070(6) 0.0105(6)
N4 0.0247(6) 0.0275(7) 0.0201(6) 0.0104(5) 0.0061(5) 0.0164(6)
C5 0.0193(7) 0.0233(8) 0.0294(8) 0.0109(6) 0.0035(6) 0.0099(6)
N5 0.0226(7) 0.0322(7) 0.0247(7) 0.0096(6) 0.0084(5) 0.0128(6)
C6 0.0437(10) 0.0532(12) 0.0279(9) 0.0205(8) 0.0179(8) 0.0300(9)
N6 0.0191(6) 0.0233(6) 0.0211(6) 0.0093(5) 0.0078(5) 0.0115(5)
C7 0.0220(7) 0.0194(7) 0.0231(7) 0.0091(6) 0.0052(6) 0.0098(6)
C8 0.0327(9) 0.0362(9) 0.0255(8) 0.0144(7) 0.0052(7) 0.0160(7)
C9 0.0413(10) 0.0479(11) 0.0262(9) 0.0209(8) 0.0135(7) 0.0218(9)
C10 0.0327(9) 0.0410(10) 0.0337(9) 0.0198(8) 0.0166(7) 0.0193(8)
C11 0.0230(8) 0.0309(8) 0.0291(8) 0.0153(7) 0.0086(6) 0.0144(7)
C12 0.0407(11) 0.0694(15) 0.0341(10) 0.0285(10) 0.0037(8) 0.0245(10)
C13 0.0215(7) 0.0233(7) 0.0211(7) 0.0106(6) 0.0050(6) 0.0122(6)
C14 0.0365(9) 0.0360(9) 0.0265(8) 0.0144(7) 0.0140(7) 0.0211(8)
C15 0.0471(11) 0.0346(9) 0.0197(8) 0.0087(7) 0.0035(7) 0.0181(8)
C16 0.0327(10) 0.0425(11) 0.0305(9) 0.0091(8) -0.0030(8) 0.0005(8)
C17 0.0238(8) 0.0407(10) 0.0311(9) 0.0147(8) 0.0069(7) 0.0051(7)
C18 0.0526(13) 0.0748(17) 0.0418(12) 0.0218(12) 0.0305(11) 0.0294(12)
C19 0.0153(6) 0.0239(7) 0.0216(7) 0.0107(6) 0.0078(5) 0.0097(6)
C20 0.0184(7) 0.0258(8) 0.0217(7) 0.0105(6) 0.0064(6) 0.0084(6)
C21 0.0271(8) 0.0316(8) 0.0269(8) 0.0168(7) 0.0065(6) 0.0145(7)
C22 0.0298(8) 0.0246(8) 0.0326(9) 0.0146(7) 0.0106(7) 0.0158(7)
C23 0.0262(8) 0.0225(7) 0.0238(7) 0.0087(6) 0.0093(6) 0.0129(6)
C24 0.0340(9) 0.0346(9) 0.0216(8) 0.0083(7) 0.0048(7) 0.0147(7)

loop_
_atom_type_symbol
_atom_type_description
_atom_type_scat_dispersion_real
_atom_type_scat_dispersion_imag
_atom_type_scat_source
C C 0.0033 0.0016 'International Tables Vol C Tables 4.2.6.8 and 6.1.1.4'
H H 0.0000 0.0000 'International Tables Vol C Tables 4.2.6.8 and 6.1.1.4'
Ge Ge 0.1547 1.8001 'International Tables Vol C Tables 4.2.6.8 and 6.1.1.4'
N N 0.0061 0.0033 'International Tables Vol C Tables 4.2.6.8 and 6.1.1.4'

loop_
_geom_angle_atom_site_label_1
_geom_angle_atom_site_label_2
_geom_angle_atom_site_label_3
_geom_angle
_geom_angle_site_symmetry_1
_geom_angle_site_symmetry_3
_geom_angle_publ_flag
N4 Ge1 N1 92.15(5) . . ?
N4 Ge1 N2 96.00(5) . . ?
N1 Ge1 N2 64.20(5) . . ?
C1 N1 C7 127.79(13) . . ?
C1 N1 Ge1 95.50(9) . . ?
C7 N1 Ge1 135.46(10) . . ?
N2 C1 N1 106.16(13) . . ?
N2 C1 C5 120.31(14) . . ?
N1 C1 C5 133.50(15) . . ?
C2 N2 C1 122.46(13) . . ?
C2 N2 Ge1 143.32(11) . . ?
C1 N2 Ge1 93.25(9) . . ?
N2 C2 C3 119.24(15) . . ?
N2 C2 C6 117.32(15) . . ?
C3 C2 C6 123.43(15) . . ?
C2 C3 C4 119.20(15) . . ?
C2 C3 H3 120.4 . . ?
C4 C3 H3 120.4 . . ?
C7 N3 C8 117.80(14) . . ?
C5 C4 C3 121.65(15) . . ?
C5 C4 H4 119.2 . . ?
C3 C4 H4 119.2 . . ?
C19 N4 C13 121.78(13) . . ?
C19 N4 Ge1 112.56(10) . . ?
C13 N4 Ge1 124.12(10) . . ?
C4 C5 C1 117.11(15) . . ?
C4 C5 H5 121.4 . . ?
C1 C5 H5 121.4 . . ?
C13 N5 C14 118.35(15) . . ?
C2 C6 H6A 109.5 . . ?
C2 C6 H6B 109.5 . . ?
H6A C6 H6B 109.5 . . ?
C2 C6 H6C 109.5 . . ?
H6A C6 H6C 109.5 . . ?
H6B C6 H6C 109.5 . . ?
C20 N6 C19 119.09(13) . . ?
N3 C7 N1 119.32(14) . . ?
N3 C7 C11 122.49(14) . . ?
N1 C7 C11 118.20(14) . . ?
N3 C8 C9 122.98(16) . . ?
N3 C8 C12 114.77(16) . . ?
C9 C8 C12 122.24(17) . . ?
C8 C9 C10 118.83(16) . . ?
C8 C9 H9 120.6 . . ?
C10 C9 H9 120.6 . . ?
C11 C10 C9 119.15(16) . . ?
C11 C10 H10 120.4 . . ?
C9 C10 H10 120.4 . . ?
C10 C11 C7 118.75(15) . . ?
C10 C11 H11 120.6 . . ?
C7 C11 H11 120.6 . . ?
C8 C12 H12A 109.5 . . ?
C8 C12 H12B 109.5 . . ?
H12A C12 H12B 109.5 . . ?
C8 C12 H12C 109.5 . . ?
H12A C12 H12C 109.5 . . ?
H12B C12 H12C 109.5 . . ?
N5 C13 C17 123.23(15) . . ?
N5 C13 N4 116.78(14) . . ?
C17 C13 N4 119.91(15) . . ?
N5 C14 C15 122.28(16) . . ?
N5 C14 C18 115.83(17) . . ?
C15 C14 C18 121.87(18) . . ?
C16 C15 C14 118.79(17) . . ?
C16 C15 H15 120.6 . . ?
C14 C15 H15 120.6 . . ?
C15 C16 C17 119.50(17) . . ?
C15 C16 H16 120.2 . . ?
C17 C16 H16 120.3 . . ?
C13 C17 C16 117.85(17) . . ?
C13 C17 H17 121.1 . . ?
C16 C17 H17 121.1 . . ?
C14 C18 H18A 109.5 . . ?
C14 C18 H18B 109.5 . . ?
H18A C18 H18B 109.5 . . ?
C14 C18 H18C 109.5 . . ?
H18A C18 H18C 109.5 . . ?
H18B C18 H18C 109.5 . . ?
N6 C19 N4 112.65(13) . . ?
N6 C19 C23 121.79(14) . . ?
N4 C19 C23 125.56(14) . . ?
N6 C20 C21 122.23(14) . . ?
N6 C20 C24 115.89(14) . . ?
C21 C20 C24 121.88(15) . . ?
C20 C21 C22 118.53(15) . . ?
C20 C21 H21 120.7 . . ?
C22 C21 H21 120.7 . . ?
C23 C22 C21 120.23(15) . . ?
C23 C22 H22 119.9 . . ?
C21 C22 H22 119.9 . . ?
C22 C23 C19 118.08(15) . . ?
C22 C23 H23 121.0 . . ?
C19 C23 H23 121.0 . . ?
C20 C24 H24A 109.5 . . ?
C20 C24 H24B 109.5 . . ?
H24A C24 H24B 109.5 . . ?
C20 C24 H24C 109.5 . . ?
H24A C24 H24C 109.5 . . ?
H24B C24 H24C 109.5 . . ?

loop_
_geom_bond_atom_site_label_1
_geom_bond_atom_site_label_2
_geom_bond_distance
_geom_bond_site_symmetry_2
_geom_bond_publ_flag
Ge1 N4 1.9387(13) . ?
Ge1 N1 2.0215(13) . ?
Ge1 N2 2.0733(13) . ?
N1 C1 1.3619(19) . ?
N1 C7 1.374(2) . ?
C1 N2 1.360(2) . ?
C1 C5 1.401(2) . ?
N2 C2 1.342(2) . ?
C2 C3 1.383(2) . ?
C2 C6 1.494(2) . ?
C3 C4 1.390(3) . ?
C3 H3 0.9500 . ?
N3 C7 1.342(2) . ?
N3 C8 1.348(2) . ?
C4 C5 1.380(2) . ?
C4 H4 0.9500 . ?
N4 C19 1.3624(19) . ?
N4 C13 1.418(2) . ?
C5 H5 0.9500 . ?
N5 C13 1.329(2) . ?
N5 C14 1.344(2) . ?
C6 H6A 0.9800 . ?
C6 H6B 0.9800 . ?
C6 H6C 0.9800 . ?
N6 C20 1.340(2) . ?
N6 C19 1.3508(19) . ?
C7 C11 1.402(2) . ?
C8 C9 1.375(3) . ?
C8 C12 1.503(3) . ?
C9 C10 1.394(3) . ?
C9 H9 0.9500 . ?
C10 C11 1.369(2) . ?
C10 H10 0.9500 . ?
C11 H11 0.9500 . ?
C12 H12A 0.9800 . ?
C12 H12B 0.9800 . ?
C12 H12C 0.9800 . ?
C13 C17 1.384(2) . ?
C14 C15 1.380(3) . ?
C14 C18 1.503(3) . ?
C15 C16 1.379(3) . ?
C15 H15 0.9500 . ?
C16 C17 1.386(3) . ?
C16 H16 0.9500 . ?
C17 H17 0.9500 . ?
C18 H18A 0.9800 . ?
C18 H18B 0.9800 . ?
C18 H18C 0.9800 . ?
C19 C23 1.407(2) . ?
C20 C21 1.386(2) . ?
C20 C24 1.504(2) . ?
C21 C22 1.391(2) . ?
C21 H21 0.9500 . ?
C22 C23 1.373(2) . ?
C22 H22 0.9500 . ?
C23 H23 0.9500 . ?
C24 H24A 0.9800 . ?
C24 H24B 0.9800 . ?
C24 H24C 0.9800 . ?
